data_4343660
loop_
_publ_author_name
'Gillespie, R.J.'
'Luk, W.C.'
'Maharajh, E.'
'Slim, D.R.'

_publ_section_title
;
 Preparation and crystal structures of Te3 S3 (As F6)2, Te2 Se4 (Sb F6)2
 and Te2 Se4 (As F6)2
;
_journal_name_full 'Inorganic Chemistry'
_journal_page_first 892
_journal_page_last 896
_journal_volume 16
_journal_year 1977
_chemical_formula_sum 'As2 F12 Se4 Te2'
_chemical_name_systematic 'Te2 Se4 (As F6)2'
_space_group_IT_number 19
_symmetry_space_group_name_Hall 'P 2ac 2ab'
_symmetry_space_group_name_H-M 'P 21 21 21'
_cell_angle_alpha 90
_cell_angle_beta 90
_cell_angle_gamma 90
_cell_formula_units_Z 4
_cell_length_a 8.64
_cell_length_b 12.012
_cell_length_c 15.272
_cell_volume 1584.984
_citation_journal_id_ASTM INOCAJ
_cod_data_source_file Gillespie_INOCAJ_1977_597.cif
_cod_data_source_block As2F12Se4Te2
_cod_database_code 4343660

loop_
_symmetry_equiv_pos_as_xyz
x,y,z
-x+1/2,-y,z+1/2
x+1/2,-y+1/2,-z
-x,y+1/2,-z+1/2

loop_
_atom_site_label
_atom_site_type_symbol
_atom_site_fract_x
_atom_site_fract_y
_atom_site_fract_z
_atom_site_occupancy
_atom_site_U_iso_or_equiv
F5 F-1 0.169 0.6944 0.3333 1 0.0
F7 F-1 0.7197 0.3582 0.5707 1 0.0
As2 As+5 0.7819 0.4737 0.5183 1 0.0
F3 F-1 0.262 0.8802 0.4001 1 0.0
F10 F-1 0.851 0.3602 0.5002 1 0.0
F11 F-1 0.7002 0.5897 0.5307 1 0.0
F9 F-1 0.8102 0.4691 0.6446 1 0.0
Se1 Se 0.1628 0.178 0.4294 1 0.0
Se3 Se 0.2517 0.2995 0.1937 1 0.0
F4 F-1 0.1421 0.889 0.2824 1 0.0
Se2 Se 0.1421 0.4147 0.2974 1 0.0
Te1 Te 0.3198 0.1341 0.2919 1 0.0
F2 F-1 0.3702 0.6804 0.341 1 0.0
As1 As+5 0.2584 0.7902 0.3102 1 0.0
Te2 Te 0.4259 0.2553 0.436 1 0.0
F8 F-1 0.784 0.4713 0.4014 1 0.0
F1 F-1 0.3623 0.8661 0.289 1 0.0
Se4 Se 0.3823 0.4498 0.3691 1 0.0
F12 F-1 0.84 0.5802 0.4701 1 0.0
F6 F-1 0.26 0.7111 0.2197 1 0.0
